data_2020347
loop_
_publ_author_name
'Wiegers, G.A.'
'Meetsma, A.'
'Haange, R.J.'
'de Boer, J.L.'

_publ_section_title
;
 Structure of tin hafnium sulfide and lead hafnium sulfide
;
_journal_name_full 'Acta Crystallographica C (39,1983-)'
_journal_page_first 847
_journal_page_last 849
_journal_volume 45
_journal_year 1989
_chemical_formula_sum 'Hf S3 Sn'
_chemical_name_systematic 'Sn Hf S3'
_space_group_IT_number 62
_symmetry_space_group_name_Hall '-P 2ac 2n'
_symmetry_space_group_name_H-M 'P n m a'
_cell_angle_alpha 90
_cell_angle_beta 90
_cell_angle_gamma 90
_cell_formula_units_Z 4
_cell_length_a 9.139
_cell_length_b 3.694
_cell_length_c 13.875
_cell_volume 468.413
_citation_journal_id_ASTM ACSCEE
_cod_data_source_file Wiegers_ACSCEE_1989_737.cif
_cod_data_source_block Hf1S3Sn1
_cod_original_cell_volume 468.4126
_cod_original_formula_sum 'Hf1 S3 Sn1'
_cod_database_code 2020347

loop_
_symmetry_equiv_pos_as_xyz
x,y,z
-x+1/2,-y,z+1/2
x+1/2,-y+1/2,-z+1/2
-x,y+1/2,-z
-x,-y,-z
x-1/2,y,-z-1/2
-x-1/2,y-1/2,z-1/2
x,-y-1/2,z

loop_
_atom_site_label
_atom_site_type_symbol
_atom_site_fract_x
_atom_site_fract_y
_atom_site_fract_z
_atom_site_occupancy
_atom_site_U_iso_or_equiv
S1 S-2 0.2724 0.25 0.2155 1 0.0
Sn1 Sn+2 0.53676 0.25 0.8285 1 0.0
S3 S-2 0.0146 0.25 0.8931 1 0.0
S2 S-2 0.1697 0.25 0.493 1 0.0
Hf1 Hf+4 0.16246 0.25 0.05048 1 0.0
